data_4337308
loop_
_publ_author_name
'Palacios, Mar\'ia A'
'Titos-Padilla, Silvia'
'Ruiz, Jos\'e'
'Herrera, Juan Manuel'
'Pope, Simon J. A.'
'Brechin, Euan K.'
'Colacio, Enrique'

_publ_section_title
;
 Bifunctional Zn(II)Ln(III) Dinuclear Complexes Combining Field Induced
 SMM Behavior and Luminescence: Enhanced NIR Lanthanide Emission by
 9-Anthracene Carboxylate Bridging Ligands.
;
_journal_issue 3
_journal_name_full 'Inorganic chemistry'
_journal_page_first 1465
_journal_page_last 1474
_journal_paper_doi 10.1021/ic402597s
_journal_volume 53
_journal_year 2014
_chemical_formula_sum 'C44 H62 N4 Nd O13 Zn'
_chemical_formula_weight 1064.59
_chemical_name_systematic
;
 ?
;
_space_group_IT_number 2
_symmetry_cell_setting triclinic
_symmetry_space_group_name_Hall '-P 1'
_symmetry_space_group_name_H-M 'P -1'
_atom_sites_solution_hydrogens geom
_atom_sites_solution_primary direct
_atom_sites_solution_secondary difmap
_audit_creation_method SHELXL-97
_cell_angle_alpha 74.587(5)
_cell_angle_beta 86.073(5)
_cell_angle_gamma 83.022(5)
_cell_formula_units_Z 2
_cell_length_a 12.051(5)
_cell_length_b 12.325(5)
_cell_length_c 17.328(5)
_cell_measurement_reflns_used 3672
_cell_measurement_temperature 100(2)
_cell_measurement_theta_max 21.366
_cell_measurement_theta_min 2.290
_cell_volume 2461.0(16)
_computing_cell_refinement 'Bruker smart'
_computing_data_collection 'Bruker smart'
_computing_data_reduction 'Bruker smart'
_computing_molecular_graphics 'Bruker SHELXTL'
_computing_publication_material 'SHELXL-97 (Sheldrick, 1997)'
_computing_structure_refinement 'SHELXL-97 (Sheldrick, 1997)'
_computing_structure_solution 'SHELXL-97 (Sheldrick, 1990)'
_diffrn_ambient_temperature 100(2)
_diffrn_measured_fraction_theta_full 0.996
_diffrn_measured_fraction_theta_max 0.996
_diffrn_measurement_device_type 'Bruker Axs APEX automatic diffractometer'
_diffrn_measurement_method 'phi and omega scans'
_diffrn_radiation_monochromator graphite
_diffrn_radiation_source 'fine-focus sealed tube'
_diffrn_radiation_type MoK\a
_diffrn_radiation_wavelength 0.71069
_diffrn_reflns_av_R_equivalents 0.0559
_diffrn_reflns_av_sigmaI/netI 0.0695
_diffrn_reflns_limit_h_max 14
_diffrn_reflns_limit_h_min -14
_diffrn_reflns_limit_k_max 14
_diffrn_reflns_limit_k_min -14
_diffrn_reflns_limit_l_max 20
_diffrn_reflns_limit_l_min -20
_diffrn_reflns_number 24521
_diffrn_reflns_theta_full 25.00
_diffrn_reflns_theta_max 25.00
_diffrn_reflns_theta_min 1.22
_exptl_absorpt_coefficient_mu 1.593
_exptl_absorpt_correction_T_max 0.7452
_exptl_absorpt_correction_T_min 0.6205
_exptl_absorpt_correction_type empirical
_exptl_absorpt_process_details 'Bruker SADABS (Bruker, 1999)'
_exptl_crystal_colour Violet
_exptl_crystal_density_diffrn 1.437
_exptl_crystal_density_method 'not measured'
_exptl_crystal_description Prismatic
_exptl_crystal_F_000 1096
_exptl_crystal_size_max 0.23
_exptl_crystal_size_mid 0.18
_exptl_crystal_size_min 0.12
_refine_diff_density_max 1.238
_refine_diff_density_min -0.451
_refine_diff_density_rms 0.105
_refine_ls_extinction_method none
_refine_ls_goodness_of_fit_ref 1.001
_refine_ls_hydrogen_treatment mixed
_refine_ls_matrix_type full
_refine_ls_number_parameters 589
_refine_ls_number_reflns 8641
_refine_ls_number_restraints 0
_refine_ls_restrained_S_all 1.001
_refine_ls_R_factor_all 0.0566
_refine_ls_R_factor_gt 0.0442
_refine_ls_shift/su_max 0.000
_refine_ls_shift/su_mean 0.000
_refine_ls_structure_factor_coef Fsqd
_refine_ls_weighting_details 'calc w=1/[\s^2^(Fo^2^)+(0.0445P)^2^+0.0000P] where P=(Fo^2^+2Fc^2^)/3'
_refine_ls_weighting_scheme calc
_refine_ls_wR_factor_gt 0.0935
_refine_ls_wR_factor_ref 0.0989
_reflns_number_gt 6872
_reflns_number_total 8641
_reflns_threshold_expression >2sigma(I)
_cod_data_source_file ic402597s_si_002.cif
_cod_data_source_block Compound13
_cod_depositor_comments
;
The following automatic conversions were performed:

'_symmetry_cell_setting' value 'Triclinic' changed to 'triclinic'
according to
/usr/data/users/saulius/automatic-downloads/current/ACS/lib/dictionaries/cif_core.dic
dictionary named 'cif_core.dic' version 2.4.2 from
2011-04-26.

'_exptl_absorpt_correction_type' value 'Empirical'
changed to 'empirical' according to
/usr/data/users/saulius/automatic-downloads/current/ACS/lib/dictionaries/cif_core.dic
dictionary named 'cif_core.dic' version 2.4.2 from 2011-04-26.

Automatic conversion script
Id: cif_fix_values 2281 2013-09-26 08:29:07Z andrius 
;
_cod_original_sg_symbol_H-M P-1
_cod_database_code 4337308

loop_
_symmetry_equiv_pos_as_xyz
'x, y, z'
'-x, -y, -z'

loop_
_atom_site_label
_atom_site_type_symbol
_atom_site_fract_x
_atom_site_fract_y
_atom_site_fract_z
_atom_site_U_iso_or_equiv
_atom_site_adp_type
_atom_site_occupancy
_atom_site_symmetry_multiplicity
_atom_site_calc_flag
_atom_site_refinement_flags
Zn1 Zn 0.46576(4) 0.13168(4) 0.27141(3) 0.02612(14) Uani 1 1 d .
Nd1 Nd 0.21651(2) 0.20816(2) 0.162083(14) 0.02351(9) Uani 1 1 d .
C1A C 0.0718(4) -0.0181(4) 0.1408(3) 0.0412(13) Uani 1 1 d .
H1A1 H 0.0981 -0.0769 0.1151 0.062 Uiso 1 1 calc R
H1A2 H 0.0406 0.0474 0.1018 0.062 Uiso 1 1 calc R
H1A3 H 0.0155 -0.0441 0.1812 0.062 Uiso 1 1 calc R
C3A C 0.2364(4) -0.0780(4) 0.2201(3) 0.0269(10) Uani 1 1 d .
C4A C 0.3429(4) -0.0483(4) 0.2294(2) 0.0253(10) Uani 1 1 d .
C6A C 0.4218(4) -0.1348(4) 0.2672(3) 0.0276(11) Uani 1 1 d .
C7A C 0.3913(4) -0.2446(4) 0.2993(3) 0.0323(12) Uani 1 1 d .
H7A H 0.4441 -0.3009 0.3262 0.039 Uiso 1 1 calc R
C8A C 0.2850(4) -0.2719(4) 0.2922(3) 0.0317(11) Uani 1 1 d .
C9A C 0.2536(4) -0.3899(4) 0.3251(3) 0.0411(13) Uani 1 1 d .
H9A1 H 0.2650 -0.4298 0.2841 0.062 Uiso 1 1 calc R
H9A2 H 0.1763 -0.3870 0.3429 0.062 Uiso 1 1 calc R
H9A3 H 0.2993 -0.4287 0.3695 0.062 Uiso 1 1 calc R
C10A C 0.2079(4) -0.1861(4) 0.2503(3) 0.0302(11) Uani 1 1 d .
H10A H 0.1367 -0.2024 0.2428 0.036 Uiso 1 1 calc R
C11A C 0.5412(4) -0.1103(4) 0.2659(3) 0.0342(12) Uani 1 1 d .
H11A H 0.5877 -0.1813 0.2849 0.041 Uiso 1 1 calc R
H11B H 0.5650 -0.0774 0.2109 0.041 Uiso 1 1 calc R
C13A C 0.5409(4) -0.0897(4) 0.4004(3) 0.0393(13) Uani 1 1 d .
H13A H 0.4658 -0.1102 0.4089 0.059 Uiso 1 1 calc R
H13B H 0.5512 -0.0389 0.4321 0.059 Uiso 1 1 calc R
H13C H 0.5928 -0.1566 0.4157 0.059 Uiso 1 1 calc R
C14A C 0.6801(4) -0.0097(4) 0.3022(3) 0.0401(13) Uani 1 1 d .
H14A H 0.7277 -0.0809 0.3113 0.048 Uiso 1 1 calc R
H14B H 0.6975 0.0287 0.3413 0.048 Uiso 1 1 calc R
C15A C 0.7060(4) 0.0630(4) 0.2183(3) 0.0380(12) Uani 1 1 d .
H15A H 0.7786 0.0900 0.2172 0.046 Uiso 1 1 calc R
H15B H 0.7097 0.0170 0.1805 0.046 Uiso 1 1 calc R
C17A C 0.5949(4) 0.1796(4) 0.1081(3) 0.0405(13) Uani 1 1 d .
H17A H 0.5359 0.2401 0.0932 0.061 Uiso 1 1 calc R
H17B H 0.5719 0.1114 0.1004 0.061 Uiso 1 1 calc R
H17C H 0.6608 0.1985 0.0753 0.061 Uiso 1 1 calc R
C18A C 0.6580(4) 0.2668(4) 0.2033(3) 0.0407(13) Uani 1 1 d .
H18A H 0.6124 0.3319 0.1720 0.049 Uiso 1 1 calc R
H18B H 0.7347 0.2714 0.1829 0.049 Uiso 1 1 calc R
C19A C 0.6514(4) 0.2707(4) 0.2899(3) 0.0403(13) Uani 1 1 d .
H19A H 0.7069 0.2138 0.3193 0.048 Uiso 1 1 calc R
H19B H 0.6690 0.3442 0.2929 0.048 Uiso 1 1 calc R
C21A C 0.5500(5) 0.2043(4) 0.4161(3) 0.0448(14) Uani 1 1 d .
H21A H 0.6021 0.1371 0.4267 0.067 Uiso 1 1 calc R
H21B H 0.4782 0.1861 0.4402 0.067 Uiso 1 1 calc R
H21C H 0.5762 0.2597 0.4381 0.067 Uiso 1 1 calc R
C22A C 0.4653(4) 0.3588(4) 0.3168(3) 0.0330(12) Uani 1 1 d .
H22A H 0.4970 0.4066 0.3439 0.040 Uiso 1 1 calc R
H22B H 0.3934 0.3419 0.3432 0.040 Uiso 1 1 calc R
C23A C 0.4455(4) 0.4251(4) 0.2315(3) 0.0298(11) Uani 1 1 d .
C24A C 0.3922(3) 0.3778(4) 0.1830(3) 0.0242(10) Uani 1 1 d .
C26A C 0.3658(4) 0.4431(4) 0.1054(3) 0.0257(10) Uani 1 1 d .
C28A C 0.2776(4) 0.4457(4) -0.0170(2) 0.0317(11) Uani 1 1 d .
H28A H 0.2298 0.5137 -0.0164 0.047 Uiso 1 1 calc R
H28B H 0.2393 0.3984 -0.0397 0.047 Uiso 1 1 calc R
H28C H 0.3445 0.4647 -0.0486 0.047 Uiso 1 1 calc R
C29A C 0.3952(4) 0.5506(4) 0.0767(3) 0.0306(11) Uani 1 1 d .
H29A H 0.3777 0.5919 0.0249 0.037 Uiso 1 1 calc R
C30A C 0.4513(4) 0.5984(4) 0.1248(3) 0.0301(11) Uani 1 1 d .
C31A C 0.4827(5) 0.7170(4) 0.0958(3) 0.0413(13) Uani 1 1 d .
H31A H 0.5193 0.7270 0.0438 0.062 Uiso 1 1 calc R
H31B H 0.5323 0.7303 0.1325 0.062 Uiso 1 1 calc R
H31C H 0.4164 0.7696 0.0924 0.062 Uiso 1 1 calc R
C32A C 0.4760(4) 0.5347(4) 0.2024(3) 0.0287(11) Uani 1 1 d .
H32A H 0.5133 0.5659 0.2352 0.034 Uiso 1 1 calc R
N12A N 0.5608(3) -0.0333(3) 0.3146(2) 0.0313(9) Uani 1 1 d .
N16A N 0.6194(3) 0.1622(3) 0.1933(2) 0.0333(10) Uani 1 1 d .
N20A N 0.5398(3) 0.2506(3) 0.3278(2) 0.0315(9) Uani 1 1 d .
O2A O 0.1637(2) 0.0111(2) 0.17742(18) 0.0315(8) Uani 1 1 d .
O5A O 0.3658(2) 0.0598(2) 0.20072(16) 0.0244(7) Uani 1 1 d .
O25A O 0.3664(2) 0.2706(2) 0.20628(16) 0.0261(7) Uani 1 1 d .
O27A O 0.3067(2) 0.3859(2) 0.06405(16) 0.0255(7) Uani 1 1 d .
N1B N -0.0200(3) 0.2681(4) 0.1096(3) 0.0433(11) Uani 1 1 d .
O1B O 0.0015(3) 0.2071(3) 0.17895(18) 0.0340(8) Uani 1 1 d .
O2B O 0.0626(3) 0.2937(3) 0.06075(18) 0.0361(8) Uani 1 1 d .
O3B O -0.1150(3) 0.2980(5) 0.0882(3) 0.101(2) Uani 1 1 d .
C1D C 0.1510(4) 0.1636(4) 0.4869(3) 0.0300(11) Uani 1 1 d .
C2D C 0.1664(4) 0.2799(4) 0.4520(3) 0.0323(11) Uani 1 1 d .
H2D H 0.2027 0.3007 0.4020 0.039 Uiso 1 1 calc R
C3D C 0.1289(4) 0.3608(4) 0.4907(3) 0.0394(13) Uani 1 1 d .
H3D H 0.1389 0.4360 0.4664 0.047 Uiso 1 1 calc R
C4D C 0.0751(4) 0.3319(5) 0.5672(3) 0.0426(13) Uani 1 1 d .
H4D H 0.0512 0.3877 0.5936 0.051 Uiso 1 1 calc R
C5D C 0.0582(4) 0.2222(4) 0.6021(3) 0.0353(12) Uani 1 1 d .
H5D H 0.0224 0.2040 0.6525 0.042 Uiso 1 1 calc R
C6D C 0.0935(4) 0.1354(4) 0.5641(3) 0.0294(11) Uani 1 1 d .
C7D C 0.0759(4) 0.0228(4) 0.5991(3) 0.0294(11) Uani 1 1 d .
H7D H 0.0377 0.0045 0.6485 0.035 Uiso 1 1 calc R
C8D C 0.1138(3) -0.0625(4) 0.5625(3) 0.0270(11) Uani 1 1 d .
C9D C 0.0972(4) -0.1778(4) 0.5986(3) 0.0323(12) Uani 1 1 d .
H9D H 0.0595 -0.1963 0.6482 0.039 Uiso 1 1 calc R
C10D C 0.1345(4) -0.2606(4) 0.5632(3) 0.0345(12) Uani 1 1 d .
H10D H 0.1234 -0.3353 0.5885 0.041 Uiso 1 1 calc R
C11D C 0.1913(4) -0.2336(4) 0.4862(3) 0.0323(11) Uani 1 1 d .
H11D H 0.2168 -0.2910 0.4617 0.039 Uiso 1 1 calc R
C12D C 0.2084(4) -0.1250(4) 0.4488(3) 0.0281(11) Uani 1 1 d .
H12D H 0.2453 -0.1091 0.3988 0.034 Uiso 1 1 calc R
C13D C 0.1708(3) -0.0347(4) 0.4845(2) 0.0247(10) Uani 1 1 d .
C14D C 0.1867(4) 0.0785(4) 0.4486(3) 0.0281(11) Uani 1 1 d .
C15D C 0.2447(4) 0.1091(4) 0.3665(3) 0.0275(11) Uani 1 1 d .
O16D O 0.3496(2) 0.0990(2) 0.36604(16) 0.0279(7) Uani 1 1 d .
O17D O 0.1848(2) 0.1430(2) 0.30560(17) 0.0265(7) Uani 1 1 d .
C1M C 0.0722(8) 0.4109(5) 0.2567(4) 0.109(3) Uani 1 1 d .
H1M1 H -0.0059 0.4328 0.2471 0.163 Uiso 1 1 calc R
H1M2 H 0.1040 0.4710 0.2700 0.163 Uiso 1 1 calc R
H1M3 H 0.0808 0.3439 0.3003 0.163 Uiso 1 1 calc R
O1M O 0.1265(3) 0.3892(3) 0.1883(2) 0.0317(8) Uani 1 1 d .
C2M C 0.3346(5) 0.0598(4) 0.0179(3) 0.0492(15) Uani 1 1 d .
H2M1 H 0.3878 0.0296 0.0591 0.074 Uiso 1 1 calc R
H2M2 H 0.3735 0.0801 -0.0332 0.074 Uiso 1 1 calc R
H2M3 H 0.2858 0.0037 0.0179 0.074 Uiso 1 1 calc R
O2M O 0.2697(3) 0.1584(3) 0.0330(2) 0.0367(9) Uani 1 1 d .
C3M C -0.1221(6) 0.3204(6) -0.1009(4) 0.086(2) Uani 1 1 d .
H3M1 H -0.0607 0.2661 -0.1081 0.129 Uiso 1 1 calc R
H3M2 H -0.1638 0.3455 -0.1489 0.129 Uiso 1 1 calc R
H3M3 H -0.1699 0.2859 -0.0569 0.129 Uiso 1 1 calc R
O3M O -0.0819(4) 0.4108(3) -0.0851(2) 0.0579(11) Uani 1 1 d .
H3M H -0.0457 0.3893 -0.0444 0.087 Uiso 1 1 calc R
C4M C 0.3553(8) 0.4528(7) -0.4330(5) 0.115(3) Uani 1 1 d .
H4M1 H 0.2873 0.5003 -0.4491 0.172 Uiso 1 1 calc R
H4M2 H 0.3513 0.3796 -0.4416 0.172 Uiso 1 1 calc R
H4M3 H 0.4174 0.4864 -0.4639 0.172 Uiso 1 1 calc R
O4M O 0.3692(4) 0.4417(5) -0.3549(3) 0.0933(16) Uani 1 1 d .
H4M H 0.3098 0.4612 -0.3339 0.140 Uiso 1 1 calc R
H1M H 0.117(4) 0.438(4) 0.151(3) 0.035(16) Uiso 1 1 d .
H2M H 0.249(6) 0.182(6) -0.011(4) 0.08(3) Uiso 1 1 d .

loop_
_atom_site_aniso_label
_atom_site_aniso_U_11
_atom_site_aniso_U_22
_atom_site_aniso_U_33
_atom_site_aniso_U_23
_atom_site_aniso_U_13
_atom_site_aniso_U_12
Zn1 0.0232(3) 0.0297(3) 0.0206(3) 0.0021(2) -0.0025(2) -0.0019(2)
Nd1 0.02372(15) 0.02411(15) 0.01915(14) -0.00022(10) -0.00188(10) -0.00024(10)
C1A 0.037(3) 0.035(3) 0.051(3) -0.006(3) -0.020(3) -0.004(2)
C3A 0.029(3) 0.023(3) 0.025(3) -0.003(2) -0.002(2) 0.004(2)
C4A 0.027(3) 0.027(3) 0.018(2) -0.003(2) 0.0040(19) 0.002(2)
C6A 0.028(3) 0.030(3) 0.022(3) -0.004(2) 0.002(2) 0.002(2)
C7A 0.040(3) 0.023(3) 0.026(3) 0.003(2) 0.002(2) 0.007(2)
C8A 0.036(3) 0.026(3) 0.031(3) -0.006(2) 0.007(2) -0.001(2)
C9A 0.043(3) 0.027(3) 0.049(3) -0.004(2) 0.007(3) -0.001(2)
C10A 0.025(3) 0.030(3) 0.034(3) -0.007(2) 0.004(2) -0.004(2)
C11A 0.030(3) 0.033(3) 0.032(3) 0.002(2) -0.006(2) 0.005(2)
C13A 0.041(3) 0.034(3) 0.034(3) 0.005(2) -0.011(2) 0.002(2)
C14A 0.026(3) 0.041(3) 0.047(3) 0.000(3) -0.012(2) 0.004(2)
C15A 0.023(3) 0.046(3) 0.038(3) -0.002(2) 0.000(2) 0.002(2)
C17A 0.029(3) 0.053(3) 0.032(3) 0.001(3) 0.006(2) -0.004(2)
C18A 0.023(3) 0.046(3) 0.045(3) 0.002(3) 0.005(2) -0.005(2)
C19A 0.036(3) 0.035(3) 0.048(3) -0.004(3) -0.013(3) -0.009(2)
C21A 0.057(4) 0.049(3) 0.026(3) -0.001(2) -0.021(3) -0.005(3)
C22A 0.037(3) 0.037(3) 0.026(3) -0.005(2) -0.003(2) -0.011(2)
C23A 0.028(3) 0.033(3) 0.026(3) -0.004(2) 0.000(2) -0.006(2)
C24A 0.020(2) 0.024(3) 0.025(3) -0.003(2) 0.0008(19) 0.0006(19)
C26A 0.030(3) 0.024(3) 0.023(3) -0.008(2) -0.001(2) 0.000(2)
C28A 0.042(3) 0.034(3) 0.018(2) -0.002(2) -0.007(2) -0.005(2)
C29A 0.044(3) 0.026(3) 0.020(2) -0.001(2) 0.001(2) -0.008(2)
C30A 0.039(3) 0.023(2) 0.027(3) -0.004(2) 0.008(2) -0.008(2)
C31A 0.055(3) 0.037(3) 0.034(3) -0.010(2) 0.006(3) -0.014(3)
C32A 0.031(3) 0.028(3) 0.030(3) -0.012(2) 0.003(2) -0.007(2)
N12A 0.025(2) 0.033(2) 0.028(2) 0.0051(18) -0.0046(17) -0.0037(18)
N16A 0.026(2) 0.036(2) 0.032(2) -0.0004(19) -0.0009(18) -0.0030(18)
N20A 0.027(2) 0.042(2) 0.022(2) 0.0018(18) -0.0061(17) -0.0093(19)
O2A 0.0292(18) 0.0290(18) 0.0334(19) -0.0033(15) -0.0072(15) 0.0007(14)
O5A 0.0257(17) 0.0205(16) 0.0230(17) 0.0010(13) -0.0012(13) -0.0015(13)
O25A 0.0293(17) 0.0243(17) 0.0206(16) 0.0023(13) -0.0027(13) -0.0031(14)
O27A 0.0305(18) 0.0252(17) 0.0179(16) 0.0003(13) -0.0022(13) -0.0036(14)
N1B 0.024(2) 0.053(3) 0.043(3) 0.000(2) -0.003(2) 0.009(2)
O1B 0.036(2) 0.0342(19) 0.0245(18) 0.0043(15) -0.0062(15) -0.0003(15)
O2B 0.033(2) 0.043(2) 0.0246(18) 0.0008(15) 0.0036(15) 0.0029(16)
O3B 0.026(2) 0.170(5) 0.062(3) 0.037(3) -0.007(2) 0.018(3)
C1D 0.020(2) 0.041(3) 0.027(3) -0.003(2) -0.006(2) -0.004(2)
C2D 0.030(3) 0.043(3) 0.025(3) -0.007(2) 0.002(2) -0.009(2)
C3D 0.041(3) 0.043(3) 0.038(3) -0.011(3) 0.001(2) -0.016(3)
C4D 0.039(3) 0.053(4) 0.041(3) -0.022(3) 0.006(3) -0.006(3)
C5D 0.028(3) 0.049(3) 0.028(3) -0.010(2) 0.003(2) -0.004(2)
C6D 0.018(2) 0.045(3) 0.022(3) -0.006(2) -0.0028(19) 0.002(2)
C7D 0.017(2) 0.049(3) 0.018(2) -0.001(2) -0.0015(19) -0.002(2)
C8D 0.017(2) 0.042(3) 0.018(2) -0.001(2) -0.0046(19) 0.000(2)
C9D 0.017(2) 0.050(3) 0.022(3) 0.006(2) -0.001(2) -0.008(2)
C10D 0.028(3) 0.037(3) 0.028(3) 0.012(2) -0.007(2) -0.006(2)
C11D 0.027(3) 0.031(3) 0.033(3) 0.000(2) -0.003(2) 0.004(2)
C12D 0.020(2) 0.043(3) 0.019(2) -0.004(2) -0.0045(19) 0.001(2)
C13D 0.020(2) 0.035(3) 0.016(2) 0.000(2) -0.0035(18) -0.004(2)
C14D 0.018(2) 0.042(3) 0.022(2) -0.004(2) -0.0029(19) -0.002(2)
C15D 0.036(3) 0.020(2) 0.023(3) 0.002(2) -0.003(2) -0.005(2)
O16D 0.0250(18) 0.0368(19) 0.0189(17) -0.0024(14) -0.0012(13) -0.0026(14)
O17D 0.0271(17) 0.0283(17) 0.0210(17) -0.0035(14) 0.0025(14) 0.0007(14)
C1M 0.222(10) 0.049(4) 0.044(4) -0.013(3) 0.056(5) 0.001(5)
O1M 0.035(2) 0.030(2) 0.0226(19) 0.0008(16) 0.0052(15) 0.0066(15)
C2M 0.068(4) 0.040(3) 0.037(3) -0.013(3) 0.017(3) -0.002(3)
O2M 0.051(2) 0.034(2) 0.025(2) -0.0088(17) 0.0016(18) -0.0022(17)
C3M 0.095(6) 0.078(5) 0.088(6) -0.034(4) -0.028(5) 0.016(4)
O3M 0.097(4) 0.028(2) 0.045(3) -0.0044(18) -0.014(2) 0.000(2)
C4M 0.137(8) 0.103(7) 0.113(7) -0.032(6) -0.085(6) 0.007(6)
O4M 0.092(4) 0.100(4) 0.094(4) -0.029(3) -0.028(3) -0.014(3)

loop_
_atom_type_symbol
_atom_type_description
_atom_type_scat_dispersion_real
_atom_type_scat_dispersion_imag
_atom_type_scat_source
C C 0.0033 0.0016 'International Tables Vol C Tables 4.2.6.8 and 6.1.1.4'
H H 0.0000 0.0000 'International Tables Vol C Tables 4.2.6.8 and 6.1.1.4'
N N 0.0061 0.0033 'International Tables Vol C Tables 4.2.6.8 and 6.1.1.4'
O O 0.0106 0.0060 'International Tables Vol C Tables 4.2.6.8 and 6.1.1.4'
Zn Zn 0.2839 1.4301 'International Tables Vol C Tables 4.2.6.8 and 6.1.1.4'
Nd Nd -0.1943 3.0179 'International Tables Vol C Tables 4.2.6.8 and 6.1.1.4'

loop_
_geom_angle_atom_site_label_1
_geom_angle_atom_site_label_2
_geom_angle_atom_site_label_3
_geom_angle
O16D Zn1 O25A 93.41(12)
O16D Zn1 N12A 92.23(13)
O25A Zn1 N12A 164.92(13)
O16D Zn1 O5A 90.36(11)
O25A Zn1 O5A 76.11(11)
N12A Zn1 O5A 89.90(13)
O16D Zn1 N16A 166.00(13)
O25A Zn1 N16A 95.94(13)
N12A Zn1 N16A 81.32(14)
O5A Zn1 N16A 101.97(13)
O16D Zn1 N20A 89.88(13)
O25A Zn1 N20A 87.96(13)
N12A Zn1 N20A 106.03(14)
O5A Zn1 N20A 164.05(12)
N16A Zn1 N20A 80.09(14)
O16D Zn1 Nd1 80.90(8)
O25A Zn1 Nd1 37.74(8)
N12A Zn1 Nd1 130.11(10)
O5A Zn1 Nd1 41.31(7)
N16A Zn1 Nd1 112.75(10)
N20A Zn1 Nd1 123.17(10)
O25A Nd1 O5A 68.00(10)
O25A Nd1 O17D 79.46(10)
O5A Nd1 O17D 77.12(10)
O25A Nd1 O2M 109.64(11)
O5A Nd1 O2M 78.12(11)
O17D Nd1 O2M 147.77(11)
O25A Nd1 O1M 79.58(11)
O5A Nd1 O1M 143.55(11)
O17D Nd1 O1M 81.10(10)
O2M Nd1 O1M 130.37(11)
O25A Nd1 O2A 131.50(10)
O5A Nd1 O2A 65.32(10)
O17D Nd1 O2A 78.19(10)
O2M Nd1 O2A 72.89(11)
O1M Nd1 O2A 137.23(10)
O25A Nd1 O2B 136.45(10)
O5A Nd1 O2B 145.09(10)
O17D Nd1 O2B 124.99(10)
O2M Nd1 O2B 70.15(11)
O1M Nd1 O2B 71.10(11)
O2A Nd1 O2B 91.14(10)
O25A Nd1 O1B 143.04(10)
O5A Nd1 O1B 131.32(10)
O17D Nd1 O1B 76.52(9)
O2M Nd1 O1B 105.66(11)
O1M Nd1 O1B 69.32(10)
O2A Nd1 O1B 69.66(10)
O2B Nd1 O1B 49.65(10)
O25A Nd1 O27A 62.23(9)
O5A Nd1 O27A 107.12(9)
O17D Nd1 O27A 134.63(9)
O2M Nd1 O27A 72.85(10)
O1M Nd1 O27A 69.43(10)
O2A Nd1 O27A 145.74(9)
O2B Nd1 O27A 77.41(10)
O1B Nd1 O27A 120.55(9)
O25A Nd1 N1B 145.53(11)
O5A Nd1 N1B 146.09(11)
O17D Nd1 N1B 100.34(11)
O2M Nd1 N1B 88.99(12)
O1M Nd1 N1B 66.50(12)
O2A Nd1 N1B 80.97(11)
O2B Nd1 N1B 25.00(10)
O1B Nd1 N1B 24.75(10)
O27A Nd1 N1B 98.54(10)
O25A Nd1 Zn1 33.51(7)
O5A Nd1 Zn1 37.01(7)
O17D Nd1 Zn1 65.96(7)
O2M Nd1 Zn1 104.08(9)
O1M Nd1 Zn1 107.02(8)
O2A Nd1 Zn1 98.00(7)
O2B Nd1 Zn1 167.30(7)
O1B Nd1 Zn1 142.28(7)
O27A Nd1 Zn1 90.13(6)
N1B Nd1 Zn1 166.04(9)
C10A C3A O2A 123.4(4)
C10A C3A C4A 122.3(4)
O2A C3A C4A 114.3(4)
O5A C4A C6A 122.7(4)
O5A C4A C3A 120.0(4)
C6A C4A C3A 117.2(4)
C4A C6A C7A 120.0(4)
C4A C6A C11A 118.6(4)
C7A C6A C11A 121.1(4)
C8A C7A C6A 122.0(4)
C7A C8A C10A 117.7(4)
C7A C8A C9A 121.8(4)
C10A C8A C9A 120.4(4)
C3A C10A C8A 120.6(4)
N12A C11A C6A 114.6(4)
N12A C14A C15A 112.7(4)
N16A C15A C14A 111.9(4)
N16A C18A C19A 112.0(4)
N20A C19A C18A 112.2(4)
N20A C22A C23A 116.1(4)
C24A C23A C32A 119.8(4)
C24A C23A C22A 118.8(4)
C32A C23A C22A 121.3(4)
O25A C24A C23A 122.4(4)
O25A C24A C26A 118.8(4)
C23A C24A C26A 118.8(4)
C29A C26A C24A 121.5(4)
C29A C26A O27A 125.9(4)
C24A C26A O27A 112.6(4)
C26A C29A C30A 120.0(4)
C29A C30A C32A 118.7(4)
C29A C30A C31A 121.4(4)
C32A C30A C31A 119.9(4)
C30A C32A C23A 121.1(4)
C11A N12A C13A 109.3(4)
C11A N12A C14A 108.5(4)
C13A N12A C14A 108.2(4)
C11A N12A Zn1 110.8(3)
C13A N12A Zn1 115.3(3)
C14A N12A Zn1 104.4(3)
C18A N16A C17A 108.6(4)
C18A N16A C15A 111.3(4)
C17A N16A C15A 109.8(4)
C18A N16A Zn1 106.9(3)
C17A N16A Zn1 111.0(3)
C15A N16A Zn1 109.3(3)
C19A N20A C22A 111.0(4)
C19A N20A C21A 109.5(4)
C22A N20A C21A 105.8(4)
C19A N20A Zn1 108.3(3)
C22A N20A Zn1 110.0(3)
C21A N20A Zn1 112.2(3)
C3A O2A C1A 117.1(3)
C3A O2A Nd1 116.3(2)
C1A O2A Nd1 126.3(3)
C4A O5A Zn1 119.0(3)
C4A O5A Nd1 120.0(2)
Zn1 O5A Nd1 101.68(11)
C24A O25A Zn1 126.3(3)
C24A O25A Nd1 124.3(3)
Zn1 O25A Nd1 108.75(12)
C26A O27A C28A 116.6(3)
C26A O27A Nd1 112.6(2)
C28A O27A Nd1 128.3(2)
O3B N1B O1B 122.1(4)
O3B N1B O2B 120.4(4)
O1B N1B O2B 117.4(4)
O3B N1B Nd1 176.7(4)
O1B N1B Nd1 59.2(2)
O2B N1B Nd1 58.6(2)
N1B O1B Nd1 96.1(3)
N1B O2B Nd1 96.4(3)
C14D C1D C2D 122.8(4)
C14D C1D C6D 119.6(4)
C2D C1D C6D 117.6(4)
C3D C2D C1D 121.1(4)
C2D C3D C4D 120.9(5)
C5D C4D C3D 119.7(5)
C4D C5D C6D 121.7(5)
C7D C6D C5D 122.2(4)
C7D C6D C1D 118.8(4)
C5D C6D C1D 119.0(4)
C8D C7D C6D 121.9(4)
C7D C8D C9D 122.0(4)
C7D C8D C13D 119.6(4)
C9D C8D C13D 118.4(4)
C10D C9D C8D 121.9(4)
C9D C10D C11D 119.8(4)
C12D C11D C10D 120.7(5)
C11D C12D C13D 121.3(4)
C14D C13D C12D 123.5(4)
C14D C13D C8D 118.6(4)
C12D C13D C8D 117.9(4)
C1D C14D C13D 121.4(4)
C1D C14D C15D 119.4(4)
C13D C14D C15D 119.2(4)
O16D C15D O17D 126.2(4)
O16D C15D C14D 115.5(4)
O17D C15D C14D 118.4(4)
C15D O16D Zn1 130.4(3)
C15D O17D Nd1 136.6(3)
C1M O1M Nd1 130.7(3)
C2M O2M Nd1 130.1(3)

loop_
_geom_bond_atom_site_label_1
_geom_bond_atom_site_label_2
_geom_bond_distance
Zn1 O16D 2.069(3)
Zn1 O25A 2.073(3)
Zn1 N12A 2.179(4)
Zn1 O5A 2.186(3)
Zn1 N16A 2.226(4)
Zn1 N20A 2.258(4)
Zn1 Nd1 3.5555(12)
Nd1 O25A 2.298(3)
Nd1 O5A 2.397(3)
Nd1 O17D 2.420(3)
Nd1 O2M 2.496(4)
Nd1 O1M 2.499(3)
Nd1 O2A 2.527(3)
Nd1 O2B 2.573(3)
Nd1 O1B 2.588(3)
Nd1 O27A 2.686(3)
Nd1 N1B 2.997(4)
C1A O2A 1.439(5)
C3A C10A 1.371(6)
C3A O2A 1.394(5)
C3A C4A 1.408(6)
C4A O5A 1.347(5)
C4A C6A 1.391(6)
C6A C7A 1.404(6)
C6A C11A 1.503(6)
C7A C8A 1.385(6)
C8A C10A 1.398(6)
C8A C9A 1.500(6)
C11A N12A 1.476(6)
C13A N12A 1.480(5)
C14A N12A 1.492(6)
C14A C15A 1.525(6)
C15A N16A 1.498(6)
C17A N16A 1.481(6)
C18A N16A 1.478(6)
C18A C19A 1.511(7)
C19A N20A 1.474(6)
C21A N20A 1.492(5)
C22A N20A 1.489(6)
C22A C23A 1.506(6)
C23A C24A 1.374(6)
C23A C32A 1.395(6)
C24A O25A 1.343(5)
C24A C26A 1.406(6)
C26A C29A 1.368(6)
C26A O27A 1.407(5)
C28A O27A 1.446(5)
C29A C30A 1.391(6)
C30A C32A 1.395(6)
C30A C31A 1.500(6)
N1B O3B 1.211(5)
N1B O1B 1.261(5)
N1B O2B 1.275(5)
C1D C14D 1.395(6)
C1D C2D 1.430(6)
C1D C6D 1.439(6)
C2D C3D 1.360(6)
C3D C4D 1.412(7)
C4D C5D 1.361(7)
C5D C6D 1.409(6)
C6D C7D 1.396(6)
C7D C8D 1.384(6)
C8D C9D 1.425(6)
C8D C13D 1.448(6)
C9D C10D 1.343(7)
C10D C11D 1.433(6)
C11D C12D 1.358(6)
C12D C13D 1.425(6)
C13D C14D 1.400(6)
C14D C15D 1.516(6)
C15D O16D 1.255(5)
C15D O17D 1.267(5)
C1M O1M 1.387(6)
C2M O2M 1.438(6)
C3M O3M 1.365(7)
C4M O4M 1.342(8)
